data_1528538
loop_
_publ_author_name
'Grey, I.E.'
'Vanderah, T.A.'
'Mumme, W.G.'
'Roth, R.S.'
'Bougerol, C.'

_publ_section_title
;
 Chemical twinning of the pyrochlore structure in the system Bi2 O3-Fe2
 O3-Nb2 O5
;
_journal_name_full 'Journal of Solid State Chemistry'
_journal_page_first 158
_journal_page_last 166
_journal_volume 180
_journal_year 2007
_chemical_formula_sum 'Bi9.32 Fe1.08 Nb16.92 O57.628'
_chemical_name_systematic 'Bi9.32 Nb16.92 Fe1.08 O57.628'
_space_group_IT_number 166
_symmetry_space_group_name_Hall '-R 3 2"'
_symmetry_space_group_name_H-M 'R -3 m :H'
_cell_angle_alpha 90
_cell_angle_beta 90
_cell_angle_gamma 120
_cell_formula_units_Z 3
_cell_length_a 7.433
_cell_length_b 7.433
_cell_length_c 77.488
_cell_volume 3707.604
_citation_journal_id_ASTM JSSCBI
_cod_data_source_file Grey_JSSCBI_2007_1232.cif
_cod_data_source_block Bi9.32Fe1.08Nb16.92O57.628
_cod_database_code 1528538

loop_
_symmetry_equiv_pos_as_xyz
x,y,z
-y,x-y,z
-x+y,-x,z
y,x,-z
-x,-x+y,-z
x-y,-y,-z
-x,-y,-z
y,-x+y,-z
x-y,x,-z
-y,-x,z
x,x-y,z
-x+y,y,z
x+2/3,y+1/3,z+1/3
-y+2/3,x-y+1/3,z+1/3
-x+y+2/3,-x+1/3,z+1/3
y+2/3,x+1/3,-z+1/3
-x+2/3,-x+y+1/3,-z+1/3
x-y+2/3,-y+1/3,-z+1/3
-x+2/3,-y+1/3,-z+1/3
y+2/3,-x+y+1/3,-z+1/3
x-y+2/3,x+1/3,-z+1/3
-y+2/3,-x+1/3,z+1/3
x+2/3,x-y+1/3,z+1/3
-x+y+2/3,y+1/3,z+1/3
x+1/3,y+2/3,z+2/3
-y+1/3,x-y+2/3,z+2/3
-x+y+1/3,-x+2/3,z+2/3
y+1/3,x+2/3,-z+2/3
-x+1/3,-x+y+2/3,-z+2/3
x-y+1/3,-y+2/3,-z+2/3
-x+1/3,-y+2/3,-z+2/3
y+1/3,-x+y+2/3,-z+2/3
x-y+1/3,x+2/3,-z+2/3
-y+1/3,-x+2/3,z+2/3
x+1/3,x-y+2/3,z+2/3
-x+y+1/3,y+2/3,z+2/3

loop_
_atom_site_label
_atom_site_type_symbol
_atom_site_fract_x
_atom_site_fract_y
_atom_site_fract_z
_atom_site_occupancy
_atom_site_U_iso_or_equiv
Nb4 Nb+5 0.8333 0.1667 0.960177 0.94 0.0
Bi4 Bi+3 0.27114 0.63557 0.913095 0.1843 0.0
O3 O-2 0.081 0.5405 0.03386 1 0.0
O5 O-2 0.2546 0.1273 0.04262 1 0.0
Nb1 Nb+5 0.3333 0.6666 0.794061 0.94 0.0
O6 O-2 0.0824 0.5412 0.09406 1 0.0
O11 O-2 0 0 0.3206 0.617 0.0
Bi3 Bi+3 0.6104 0.3052 0.8335 0.1074 0.0
O7 O-2 -0.1296 0.1296 0.88629 1 0.0
O9 O-2 0.1297 0.2594 0.01396 1 0.0
Nb2 Nb+5 0.1667 0.8333 0.8333 0.94 0.0
Bi7 Bi+3 0.547 0.547 0 0.23 0.0
Nb3 Nb+5 0.8333 0.1667 0.912552 0.94 0.0
Bi1 Bi+3 0.3214 0.2005 0.79639 0.104 0.0
Bi2 Bi+3 0.3441 0.2038 0.79104 0.239 0.0
Fe4 Fe+3 0.8333 0.1667 0.960177 0.06 0.0
O4 O-2 0.4609 0.9218 0.83844 1 0.0
Bi6 Bi+3 0.5087 0.4913 -0.0043 0.14 0.0
O12 O-2 0 0 0.2211 0.553 0.0
Fe1 Fe+3 0.3333 0.6666 0.794061 0.06 0.0
Fe5 Fe+3 0 0 0 0.06 0.0
Fe3 Fe+3 0.8333 0.1667 0.912552 0.06 0.0
O8 O-2 0.2062 0.7938 0.80875 1 0.0
Bi5 Bi+3 0.2753 0.63765 0.959677 0.2056 0.0
O1 O-2 0.2016 0.4032 0.06385 1 0.0
Fe2 Fe+3 0.1667 0.8333 0.8333 0.06 0.0
O10 O-2 0 0 0.5316 0.644 0.0
Nb5 Nb+5 0 0 0 0.94 0.0
O2 O-2 0.1271 0.2542 0.91487 1 0.0
